data_7247013
loop_
_publ_author_name
'Brown, Matthew L.'
'Karpiuk, Thomas E.'
'Leznoff, Daniel B.'

_publ_section_title
;
 Emissive lanthanide dicyanoaurate coordination polymers with
 2,2&#x2032;-bipyridine dioxide antenna groups and their hydration states
;
_journal_issue 33
_journal_name_full CrystEngComm
_journal_page_first 4658
_journal_page_last 4668
_journal_paper_doi 10.1039/D3CE00583F
_journal_volume 25
_journal_year 2023
_chemical_formula_moiety 'Nd, 2(C10 H8 N2 O2), 3(Au C2 N2), 5(H2 O)'
_chemical_formula_sum 'C26 H26 Au3 N10 Nd O9'
_chemical_formula_weight 1357.71
_space_group_crystal_system triclinic
_space_group_IT_number 2
_space_group_name_Hall '-P 1'
_space_group_name_H-M_alt 'P -1'
_atom_sites_solution_hydrogens mixed
_atom_sites_solution_primary dual
_audit_creation_date 2021-05-21
_audit_creation_method
;
Olex2 1.2
(compiled 2018.05.29 svn.r3508 for OlexSys, GUI svn.r5506)
;
_audit_update_record
;
2022-12-01 deposited with the CCDC.	2023-07-05 downloaded from the CCDC.
;
_cell_angle_alpha 89.082(4)
_cell_angle_beta 85.457(4)
_cell_angle_gamma 70.612(2)
_cell_formula_units_Z 2
_cell_length_a 7.9580(7)
_cell_length_b 10.2731(10)
_cell_length_c 23.067(2)
_cell_measurement_reflns_used 6642
_cell_measurement_temperature 190
_cell_measurement_theta_max 32.07
_cell_measurement_theta_min 2.27
_cell_volume 1773.2(3)
_computing_cell_refinement 'SAINT V8.40A (Bruker, 2016)'
_computing_data_collection 'APEX-III v2019.1-0 (Bruker, 2019)'
_computing_data_reduction 'SAINT V8.40A (Bruker, 2016)'
_computing_molecular_graphics
;
	Olex2 (Dolomanov et al., 2009) and ShelxLe (H\"ubschle, et al. 2021)
;
_computing_publication_material 'Olex2 (Dolomanov et al., 2009)'
_computing_structure_refinement 'ShelXL 2018/3 (Sheldrick, 2018)'
_computing_structure_solution 'ShelXT 2014/5 (Sheldrick, 2014)'
_diffrn_ambient_temperature 190
_diffrn_detector 'Bruker CMOS PHOTON II area detector'
_diffrn_detector_area_resol_mean 8.3
_diffrn_measured_fraction_theta_full 0.997
_diffrn_measured_fraction_theta_max 0.996
_diffrn_measurement_device 'three-circle diffractometer'
_diffrn_measurement_device_type 'Bruker CMOS PHOTON II area detector'
_diffrn_measurement_method '\f and \w scans'
_diffrn_radiation_monochromator 'horizontally mounted graphite crystal (Triumph Monochromator, parallel)'
_diffrn_radiation_type MoK\a
_diffrn_radiation_wavelength 0.71073
_diffrn_reflns_av_unetI/netI 0.0832
_diffrn_reflns_Laue_measured_fraction_full 0.997
_diffrn_reflns_Laue_measured_fraction_max 0.996
_diffrn_reflns_limit_h_max 11
_diffrn_reflns_limit_h_min -10
_diffrn_reflns_limit_k_max 14
_diffrn_reflns_limit_k_min -14
_diffrn_reflns_limit_l_max 32
_diffrn_reflns_limit_l_min 0
_diffrn_reflns_number 9890
_diffrn_reflns_point_group_measured_fraction_full 0.997
_diffrn_reflns_point_group_measured_fraction_max 0.996
_diffrn_reflns_theta_full 25.242
_diffrn_reflns_theta_max 29.573
_diffrn_reflns_theta_min 1.771
_diffrn_source 'sealed tube'
_diffrn_standards_number 0
_exptl_absorpt_coefficient_mu 13.874
_exptl_absorpt_correction_T_max 0.7465
_exptl_absorpt_correction_T_min 0.5006
_exptl_absorpt_correction_type multi-scan
_exptl_absorpt_process_details
;
 TWINABS-2012/1 (Bruker,2012) was used for absorption correction.

Final HKLF 4 output contains 36745 reflections, Rint = 0.0605
 (14824 with I > 3sig(I), Rint = 0.0448)
;
_exptl_crystal_colour
;
	purple or colourless, depending on the light due to the Alexandrite Effect
;
_exptl_crystal_density_diffrn 2.543
_exptl_crystal_description block
_exptl_crystal_F_000 1242
_exptl_crystal_preparation
;
	Allowed to evaporate until the crystals were JUST sticking out of the water.
	Almost, but not quite dry.
;
_exptl_crystal_recrystallization_method 'Slow evaporation from water'
_exptl_crystal_size_max 0.21
_exptl_crystal_size_mid 0.11
_exptl_crystal_size_min 0.05
_refine_diff_density_max 1.871
_refine_diff_density_min -5.386
_refine_diff_density_rms 0.416
_refine_ls_extinction_coef 0.0011(2)
_refine_ls_extinction_expression Fc^*^=kFc[1+0.001xFc^2^\l^3^/sin(2\q)]^-1/4^
_refine_ls_extinction_method 'SHELXL 2018/3 (Sheldrick 2018)'
_refine_ls_goodness_of_fit_ref 1.027
_refine_ls_hydrogen_treatment mixed
_refine_ls_matrix_type full
_refine_ls_number_parameters 477
_refine_ls_number_reflns 9890
_refine_ls_number_restraints 37
_refine_ls_restrained_S_all 1.025
_refine_ls_R_factor_all 0.0926
_refine_ls_R_factor_gt 0.0633
_refine_ls_shift/su_max 0.001
_refine_ls_shift/su_mean 0.000
_refine_ls_structure_factor_coef Fsqd
_refine_ls_weighting_details 'w=1/[\s^2^(Fo^2^)+(0.1080P)^2^] where P=(Fo^2^+2Fc^2^)/3'
_refine_ls_weighting_scheme calc
_refine_ls_wR_factor_gt 0.1616
_refine_ls_wR_factor_ref 0.1775
_reflns_Friedel_coverage 0.000
_reflns_number_gt 7285
_reflns_number_total 9890
_reflns_threshold_expression 'I > 2\s(I)'
_cod_data_source_file d3ce00583f2.cif
_cod_data_source_block NdWater5
_cod_depositor_comments 'Adding full bibliography for 7247008--7247022.cif.'
_cod_database_code 7247013
_shelx_shelxl_version_number 2018/3
_shelx_space_group_comment
;
The symmetry employed for this shelxl refinement is uniquely defined
by the following loop, which should always be used as a source of
symmetry information in preference to the above space-group names.
They are only intended as comments.
;
_shelx_estimated_absorpt_t_max 0.544
_shelx_estimated_absorpt_t_min 0.159
_olex2_refinement_description
;
1. Twinned data refinement
 Scales: 0.8841(10)
 0.1159(10)
2. Fixed Uiso
 At 1.2 times of:
  All C(H) groups
 At 1.5 times of:
  All O(H,H) groups
3. Restrained distances
 O1-H1A = O1-H1B = O2-H2B = O2-H2A
 0.9 with sigma of 0.02
 O3-H3A = O3-H3B = O4-H4A = O4-H4B
 0.9 with sigma of 0.02
 O5-H5A = O5-H5B
 0.9 with sigma of 0.02
 H1A-O5
 1.84 with sigma of 0.02
 H1B-O2
 1.86 with sigma of 0.02
 H2A-O3
 1.85 with sigma of 0.02
 H2B-N2_$1
 1.99 with sigma of 0.02
 H4B-O5_$2
 1.83 with sigma of 0.02
 H5A-N5_$1
 1.97 with sigma of 0.02
 H5B-N6_$3
 1.91 with sigma of 0.02
 H1A-H1B
 1.44 with sigma of 0.04
 H2A-H2B
 1.44 with sigma of 0.04
 H3A-H3B
 1.42 with sigma of 0.04
 H4A-H4B
 1.42 with sigma of 0.04
 H5A-H5B
 1.43 with sigma of 0.04
4. Rigid body (RIGU) restrains
 C15, C16, C17, C18
 with sigma for 1-2 distances of 0.004 and sigma for 1-3 distances of 0.004
5.a Aromatic/amide H refined with riding coordinates:
 C18(H18), C19(H19), C20(H20), C21(H21), C22(H22), C23(H23), C26(H26),
 C27(H27), C28(H28), C29(H29), C10(H10), C11(H11), C12(H12), C13(H13), C16(H16),
  C17(H17)
;
_olex2_date_sample_completion 2021-05-15
_olex2_date_sample_data_collection 2021-05-15
_olex2_date_sample_submission 2021-05-15
_olex2_exptl_crystal_mounting_method '150 um MiTiGen Micromount'

loop_
_space_group_symop_operation_xyz
'x, y, z'
'-x, -y, -z'

loop_
_atom_site_label
_atom_site_type_symbol
_atom_site_fract_x
_atom_site_fract_y
_atom_site_fract_z
_atom_site_U_iso_or_equiv
_atom_site_adp_type
_atom_site_occupancy
_atom_site_site_symmetry_order
_atom_site_calc_flag
_atom_site_refinement_flags_posn
_atom_site_refinement_flags_adp
_atom_site_refinement_flags_occupancy
_atom_site_disorder_assembly
_atom_site_disorder_group
Au1 Au 1.02447(7) -0.05452(5) 0.13235(2) 0.02604(14) Uani 1 1 d . . . . .
Au2 Au 1.000000 0.000000 0.000000 0.03210(19) Uani 1 2 d S T P . .
Au3 Au 0.88523(7) -0.03990(5) 0.37900(2) 0.02790(15) Uani 1 1 d . . . . .
Au4 Au 1.000000 0.000000 0.500000 0.02607(17) Uani 1 2 d S T P . .
Nd1 Nd 0.71259(8) 0.43158(6) 0.25967(3) 0.01753(15) Uani 1 1 d . . . . .
O1 O 0.4945(12) 0.3064(10) 0.2544(4) 0.028(2) Uani 1 1 d D . . . .
H1A H 0.419(11) 0.318(15) 0.287(3) 0.042 Uiso 1 1 d DR . . . .
H1B H 0.420(12) 0.336(13) 0.225(4) 0.042 Uiso 1 1 d DR . . . .
O10 O 0.7678(11) 0.5719(10) 0.3329(4) 0.0243(19) Uani 1 1 d . . . . .
O11 O 0.4375(11) 0.5775(9) 0.3071(4) 0.0242(19) Uani 1 1 d . . . . .
O20 O 0.8488(12) 0.5834(9) 0.2102(4) 0.0233(18) Uani 1 1 d . . . . .
O21 O 0.5417(12) 0.5406(10) 0.1801(4) 0.0254(19) Uani 1 1 d . . . . .
N1 N 0.8515(15) 0.2472(12) 0.1778(5) 0.028(2) Uani 1 1 d . . . . .
O5 O 0.2436(13) 0.3665(10) 0.3481(4) 0.027(2) Uani 1 1 d D . . . .
H5A H 0.205(17) 0.454(5) 0.363(5) 0.040 Uiso 1 1 d DR . . . .
H5B H 0.232(16) 0.312(11) 0.378(4) 0.040 Uiso 1 1 d DR . . . .
O4 O 1.0369(11) 0.3282(10) 0.2654(4) 0.026(2) Uani 1 1 d D . . . .
H4A H 1.092(18) 0.352(17) 0.233(3) 0.040 Uiso 1 1 d DR . . . .
H4B H 1.093(12) 0.349(14) 0.295(3) 0.040 Uiso 1 1 d DR . . . .
O2 O 0.2497(14) 0.3607(10) 0.1709(4) 0.031(2) Uani 1 1 d D . . . .
H2A H 0.25(2) 0.313(10) 0.139(3) 0.047 Uiso 1 1 d DR . . . .
H2B H 0.22(2) 0.450(4) 0.159(4) 0.047 Uiso 1 1 d DR . . . .
O3 O 0.244(2) 0.1999(16) 0.0773(6) 0.065(4) Uani 1 1 d D . . . .
H3A H 0.354(14) 0.17(2) 0.059(10) 0.097 Uiso 1 1 d DR . . . .
H3B H 0.21(3) 0.124(13) 0.077(11) 0.097 Uiso 1 1 d DR . . . .
N2 N 1.1760(17) -0.3751(14) 0.1135(6) 0.036(3) Uani 1 1 d D . . . .
N3 N 0.585(2) 0.1228(17) 0.0244(8) 0.056(4) Uani 1 1 d . . . . .
N4 N 0.7319(16) 0.2699(13) 0.3477(6) 0.034(3) Uani 1 1 d . . . . .
N5 N 1.0930(17) -0.3551(13) 0.3932(6) 0.037(3) Uani 1 1 d D . . . .
N6 N 1.169(2) 0.2078(15) 0.4409(6) 0.042(3) Uani 1 1 d D . . . .
N10 N 0.6995(14) 0.5892(11) 0.3874(4) 0.021(2) Uani 1 1 d . . . . .
N11 N 0.3947(13) 0.7118(10) 0.3101(4) 0.0176(19) Uani 1 1 d . . . . .
N20 N 0.7603(15) 0.7125(12) 0.2008(5) 0.024(2) Uani 1 1 d . . . . .
N21 N 0.6144(14) 0.5386(11) 0.1265(4) 0.023(2) Uani 1 1 d . . . . .
C1 C 0.9142(18) 0.1404(17) 0.1590(6) 0.031(3) Uani 1 1 d . . . . .
C2 C 1.125(2) -0.2547(17) 0.1185(6) 0.033(3) Uani 1 1 d . . . . .
C18 C 0.238(2) 0.9337(17) 0.2727(7) 0.040(3) Uani 1 1 d . U . . .
H18 H 0.165405 0.988264 0.244539 0.047 Uiso 1 1 calc R . . . .
C19 C 0.2962(18) 0.7916(15) 0.2682(6) 0.030(3) Uani 1 1 d . . . . .
H19 H 0.268032 0.748651 0.235911 0.036 Uiso 1 1 calc R . . . .
C20 C 0.758(2) 0.8107(14) 0.2402(6) 0.029(3) Uani 1 1 d . . . . .
H20 H 0.818252 0.785830 0.274773 0.035 Uiso 1 1 calc R . . . .
C21 C 0.665(2) 0.9504(16) 0.2283(7) 0.037(3) Uani 1 1 d . . . . .
H21 H 0.662367 1.019588 0.255549 0.045 Uiso 1 1 calc R . . . .
C22 C 0.582(2) 0.9877(15) 0.1796(7) 0.035(3) Uani 1 1 d . . . . .
H22 H 0.521449 1.082269 0.172103 0.042 Uiso 1 1 calc R . . . .
C23 C 0.5841(19) 0.8867(14) 0.1404(6) 0.030(3) Uani 1 1 d . . . . .
H23 H 0.524072 0.911741 0.105803 0.036 Uiso 1 1 calc R . . . .
C24 C 0.6730(17) 0.7499(14) 0.1512(6) 0.025(3) Uani 1 1 d . . . . .
C25 C 0.6803(19) 0.6424(14) 0.1090(6) 0.026(3) Uani 1 1 d . . . . .
C26 C 0.755(2) 0.6397(16) 0.0529(6) 0.033(3) Uani 1 1 d . . . . .
H26 H 0.803667 0.709558 0.040875 0.040 Uiso 1 1 calc R . . . .
C27 C 0.761(2) 0.5366(18) 0.0136(6) 0.041(4) Uani 1 1 d . . . . .
H27 H 0.812263 0.536071 -0.025094 0.049 Uiso 1 1 calc R . . . .
C28 C 0.691(2) 0.4348(17) 0.0321(7) 0.038(3) Uani 1 1 d . . . . .
H28 H 0.695036 0.362342 0.006413 0.045 Uiso 1 1 calc R . . . .
C29 C 0.6158(18) 0.4405(14) 0.0888(6) 0.028(3) Uani 1 1 d . . . . .
H29 H 0.563650 0.372855 0.101144 0.033 Uiso 1 1 calc R . . . .
C3 C 0.734(3) 0.0736(18) 0.0142(7) 0.041(4) Uani 1 1 d . . . . .
C4 C 0.7767(19) 0.1594(15) 0.3615(6) 0.029(3) Uani 1 1 d . . . . .
C5 C 1.005(2) -0.2385(16) 0.3895(6) 0.034(3) Uani 1 1 d . . . . .
C6 C 1.107(2) 0.1333(15) 0.4637(6) 0.032(3) Uani 1 1 d . . . . .
C10 C 0.7927(17) 0.5087(14) 0.4277(6) 0.026(3) Uani 1 1 d . . . . .
H10 H 0.899573 0.435648 0.416264 0.031 Uiso 1 1 calc R . . . .
C11 C 0.7348(19) 0.5308(15) 0.4863(6) 0.028(3) Uani 1 1 d . . . . .
H11 H 0.804563 0.475764 0.514960 0.034 Uiso 1 1 calc R . . . .
C12 C 0.576(2) 0.6328(18) 0.5026(6) 0.037(4) Uani 1 1 d . . . . .
H12 H 0.533887 0.648580 0.542468 0.044 Uiso 1 1 calc R . . . .
C13 C 0.479(2) 0.7114(16) 0.4599(6) 0.031(3) Uani 1 1 d . . . . .
H13 H 0.369702 0.783042 0.470516 0.038 Uiso 1 1 calc R . . . .
C14 C 0.5388(16) 0.6870(14) 0.4011(6) 0.023(3) Uani 1 1 d . . . . .
C15 C 0.4400(16) 0.7729(14) 0.3559(6) 0.023(2) Uani 1 1 d . U . . .
C16 C 0.3863(17) 0.9172(15) 0.3586(6) 0.030(3) Uani 1 1 d . U . . .
H16 H 0.420832 0.960926 0.389289 0.036 Uiso 1 1 calc R . . . .
C17 C 0.2849(19) 0.9954(15) 0.3175(7) 0.035(3) Uani 1 1 d . U . . .
H17 H 0.246972 1.093227 0.320181 0.043 Uiso 1 1 calc R . . . .

loop_
_atom_site_aniso_label
_atom_site_aniso_U_11
_atom_site_aniso_U_22
_atom_site_aniso_U_33
_atom_site_aniso_U_23
_atom_site_aniso_U_13
_atom_site_aniso_U_12
Au1 0.0305(3) 0.0225(3) 0.0236(3) -0.00328(19) -0.00007(19) -0.0070(2)
Au2 0.0392(4) 0.0346(4) 0.0242(4) 0.0006(3) -0.0033(3) -0.0143(3)
Au3 0.0356(3) 0.0237(3) 0.0250(3) 0.0036(2) -0.0067(2) -0.0098(2)
Au4 0.0352(4) 0.0243(4) 0.0196(3) 0.0008(3) -0.0012(3) -0.0113(3)
Nd1 0.0190(3) 0.0153(3) 0.0177(3) 0.0003(2) -0.0010(2) -0.0050(2)
O1 0.032(5) 0.024(5) 0.031(5) 0.001(4) 0.002(4) -0.013(4)
O10 0.015(4) 0.036(5) 0.021(4) -0.002(4) 0.003(3) -0.007(4)
O11 0.020(4) 0.016(4) 0.034(5) -0.009(4) -0.001(4) -0.002(3)
O20 0.029(5) 0.022(5) 0.020(4) 0.002(4) 0.003(3) -0.011(4)
O21 0.025(5) 0.029(5) 0.022(5) 0.007(4) -0.005(4) -0.009(4)
N1 0.032(6) 0.023(6) 0.026(6) -0.012(5) -0.002(5) -0.006(5)
O5 0.038(5) 0.025(5) 0.020(5) 0.003(4) 0.002(4) -0.014(4)
O4 0.014(4) 0.034(5) 0.029(5) 0.001(4) 0.000(3) -0.005(4)
O2 0.048(6) 0.023(5) 0.021(5) -0.002(4) -0.003(4) -0.009(4)
O3 0.072(10) 0.076(10) 0.060(9) -0.029(8) 0.024(7) -0.050(8)
N2 0.037(7) 0.035(7) 0.031(7) -0.005(6) 0.001(5) -0.006(5)
N3 0.039(8) 0.039(9) 0.083(13) 0.000(8) 0.005(8) -0.005(7)
N4 0.038(7) 0.026(6) 0.032(7) 0.008(5) 0.002(5) -0.005(5)
N5 0.039(7) 0.031(7) 0.041(8) -0.007(6) 0.008(6) -0.012(6)
N6 0.070(10) 0.037(8) 0.029(7) 0.003(6) -0.006(6) -0.031(7)
N10 0.023(5) 0.027(6) 0.015(5) 0.004(4) 0.000(4) -0.013(4)
N11 0.018(5) 0.018(5) 0.017(5) 0.001(4) 0.000(4) -0.006(4)
N20 0.036(6) 0.024(6) 0.014(5) 0.003(4) -0.006(4) -0.013(5)
N21 0.033(6) 0.021(5) 0.014(5) 0.007(4) -0.007(4) -0.009(4)
C1 0.024(7) 0.046(9) 0.026(7) -0.019(6) 0.005(5) -0.014(6)
C2 0.040(8) 0.041(9) 0.021(7) 0.001(6) -0.007(6) -0.018(7)
C18 0.043(8) 0.034(8) 0.029(7) 0.009(6) -0.011(6) 0.005(6)
C19 0.028(7) 0.035(8) 0.028(7) -0.002(6) -0.007(5) -0.009(6)
C20 0.045(8) 0.026(7) 0.027(7) -0.006(5) -0.003(6) -0.027(6)
C21 0.054(10) 0.024(7) 0.037(8) -0.009(6) 0.009(7) -0.018(7)
C22 0.060(10) 0.016(6) 0.033(8) -0.008(6) 0.002(7) -0.020(6)
C23 0.036(8) 0.018(6) 0.026(7) -0.012(5) 0.002(5) 0.002(5)
C24 0.027(7) 0.025(7) 0.026(7) -0.007(5) -0.004(5) -0.012(5)
C25 0.036(7) 0.020(6) 0.023(6) 0.000(5) -0.002(5) -0.013(5)
C26 0.046(9) 0.031(8) 0.024(7) 0.006(6) -0.004(6) -0.012(6)
C27 0.063(11) 0.043(10) 0.015(7) 0.009(6) -0.004(6) -0.016(8)
C28 0.049(9) 0.034(8) 0.035(8) -0.012(7) 0.000(7) -0.019(7)
C29 0.034(7) 0.026(7) 0.029(7) 0.010(6) -0.014(6) -0.016(6)
C3 0.062(11) 0.040(9) 0.025(8) 0.002(7) -0.012(7) -0.020(8)
C4 0.036(8) 0.030(8) 0.022(7) 0.005(6) -0.002(5) -0.013(6)
C5 0.058(10) 0.032(8) 0.017(6) 0.005(6) 0.002(6) -0.023(7)
C6 0.046(9) 0.027(7) 0.025(7) -0.002(6) -0.004(6) -0.016(6)
C10 0.023(6) 0.024(7) 0.031(7) 0.007(6) -0.007(5) -0.009(5)
C11 0.033(7) 0.027(7) 0.029(7) 0.005(6) -0.010(6) -0.013(6)
C12 0.042(8) 0.058(11) 0.012(6) -0.005(6) -0.006(5) -0.017(7)
C13 0.036(8) 0.035(8) 0.023(7) -0.010(6) 0.000(6) -0.012(6)
C14 0.023(6) 0.024(6) 0.023(6) 0.016(5) -0.004(5) -0.008(5)
C15 0.018(6) 0.026(5) 0.020(6) 0.000(5) 0.000(4) -0.003(4)
C16 0.027(6) 0.028(6) 0.026(6) -0.005(5) -0.010(5) 0.002(5)
C17 0.035(7) 0.022(6) 0.045(7) 0.007(5) -0.004(6) -0.002(5)

loop_
_atom_type_symbol
_atom_type_description
_atom_type_scat_dispersion_real
_atom_type_scat_dispersion_imag
_atom_type_scat_source
C C 0.0033 0.0016 'International Tables Vol C Tables 4.2.6.8 and 6.1.1.4'
H H 0.0000 0.0000 'International Tables Vol C Tables 4.2.6.8 and 6.1.1.4'
Au Au -2.0133 8.8022 'International Tables Vol C Tables 4.2.6.8 and 6.1.1.4'
N N 0.0061 0.0033 'International Tables Vol C Tables 4.2.6.8 and 6.1.1.4'
Nd Nd -0.1943 3.0179 'International Tables Vol C Tables 4.2.6.8 and 6.1.1.4'
O O 0.0106 0.0060 'International Tables Vol C Tables 4.2.6.8 and 6.1.1.4'

loop_
_geom_angle_atom_site_label_1
_geom_angle_atom_site_label_2
_geom_angle_atom_site_label_3
_geom_angle
_geom_angle_site_symmetry_1
_geom_angle_site_symmetry_3
_geom_angle_publ_flag
C1 Au1 Au2 97.2(4) . . ?
C2 Au1 Au2 91.3(4) . . ?
C2 Au1 C1 171.0(6) . . ?
Au1 Au2 Au1 180.0 2_755 . ?
C3 Au2 Au1 88.7(4) 2_755 2_755 ?
C3 Au2 Au1 91.3(4) . 2_755 ?
C3 Au2 Au1 88.7(4) . . ?
C3 Au2 Au1 91.3(4) 2_755 . ?
C3 Au2 C3 180.0 2_755 . ?
C4 Au3 Au4 96.6(4) . . ?
C5 Au3 Au4 86.6(4) . . ?
C5 Au3 C4 174.9(6) . . ?
Au3 Au4 Au3 180.0 . 2_756 ?
C6 Au4 Au3 92.6(4) . 2_756 ?
C6 Au4 Au3 92.6(4) 2_756 . ?
C6 Au4 Au3 87.4(4) 2_756 2_756 ?
C6 Au4 Au3 87.4(4) . . ?
C6 Au4 C6 180.0 2_756 . ?
O1 Nd1 N1 75.2(3) . . ?
O1 Nd1 N4 70.1(4) . . ?
O10 Nd1 O1 133.6(3) . . ?
O10 Nd1 O20 73.2(3) . . ?
O10 Nd1 O21 119.4(3) . . ?
O10 Nd1 N1 146.5(3) . . ?
O10 Nd1 O4 78.0(3) . . ?
O10 Nd1 N4 80.4(4) . . ?
O11 Nd1 O1 73.9(3) . . ?
O11 Nd1 O10 69.3(3) . . ?
O11 Nd1 O20 106.0(3) . . ?
O11 Nd1 O21 76.6(3) . . ?
O11 Nd1 N1 144.2(3) . . ?
O11 Nd1 O4 145.7(3) . . ?
O11 Nd1 N4 86.7(4) . . ?
O20 Nd1 O1 145.6(3) . . ?
O20 Nd1 O21 70.1(3) . . ?
O20 Nd1 N1 89.8(3) . . ?
O20 Nd1 O4 72.8(3) . . ?
O20 Nd1 N4 143.9(4) . . ?
O21 Nd1 O1 76.7(3) . . ?
O21 Nd1 N1 79.2(4) . . ?
O21 Nd1 O4 130.7(3) . . ?
O21 Nd1 N4 145.8(4) . . ?
O4 Nd1 O1 126.8(3) . . ?
O4 Nd1 N1 69.3(3) . . ?
O4 Nd1 N4 77.9(4) . . ?
N4 Nd1 N1 99.3(4) . . ?
Nd1 O1 H1A 113(10) . . ?
Nd1 O1 H1B 114(6) . . ?
H1A O1 H1B 104(4) . . ?
N10 O10 Nd1 127.2(7) . . ?
N11 O11 Nd1 122.9(7) . . ?
N20 O20 Nd1 122.5(7) . . ?
N21 O21 Nd1 122.6(7) . . ?
C1 N1 Nd1 155.9(12) . . ?
H5A O5 H5B 105(5) . . ?
Nd1 O4 H4A 108(10) . . ?
Nd1 O4 H4B 122(7) . . ?
H4A O4 H4B 104(5) . . ?
H2A O2 H2B 105(4) . . ?
H3A O3 H3B 104(5) . . ?
C4 N4 Nd1 144.2(12) . . ?
O10 N10 C10 118.2(11) . . ?
O10 N10 C14 120.0(10) . . ?
C10 N10 C14 121.8(11) . . ?
O11 N11 C19 119.3(11) . . ?
O11 N11 C15 120.5(10) . . ?
C15 N11 C19 120.1(11) . . ?
O20 N20 C20 119.5(11) . . ?
O20 N20 C24 120.3(11) . . ?
C20 N20 C24 120.2(12) . . ?
O21 N21 C25 119.3(11) . . ?
O21 N21 C29 120.2(11) . . ?
C29 N21 C25 120.4(11) . . ?
N1 C1 Au1 175.4(14) . . ?
N2 C2 Au1 175.2(13) . . ?
C19 C18 H18 120.1 . . ?
C17 C18 H18 120.1 . . ?
C17 C18 C19 119.8(13) . . ?
N11 C19 C18 120.5(13) . . ?
N11 C19 H19 119.8 . . ?
C18 C19 H19 119.8 . . ?
N20 C20 H20 120.8 . . ?
N20 C20 C21 118.4(13) . . ?
C21 C20 H20 120.8 . . ?
C20 C21 H21 119.1 . . ?
C22 C21 C20 121.7(14) . . ?
C22 C21 H21 119.1 . . ?
C21 C22 H22 120.5 . . ?
C21 C22 C23 119.0(14) . . ?
C23 C22 H22 120.5 . . ?
C22 C23 H23 119.9 . . ?
C24 C23 C22 120.2(14) . . ?
C24 C23 H23 119.9 . . ?
N20 C24 C23 120.4(12) . . ?
N20 C24 C25 119.0(12) . . ?
C23 C24 C25 120.6(12) . . ?
N21 C25 C24 118.9(12) . . ?
C26 C25 N21 118.8(13) . . ?
C26 C25 C24 122.3(12) . . ?
C25 C26 H26 119.3 . . ?
C25 C26 C27 121.4(14) . . ?
C27 C26 H26 119.3 . . ?
C26 C27 H27 120.7 . . ?
C28 C27 C26 118.6(14) . . ?
C28 C27 H27 120.7 . . ?
C27 C28 H28 120.6 . . ?
C27 C28 C29 118.9(14) . . ?
C29 C28 H28 120.6 . . ?
N21 C29 C28 121.9(12) . . ?
N21 C29 H29 119.1 . . ?
C28 C29 H29 119.1 . . ?
N3 C3 Au2 175.2(17) . . ?
N4 C4 Au3 172.4(13) . . ?
N5 C5 Au3 172.7(13) . . ?
N6 C6 Au4 177.5(14) . . ?
N10 C10 H10 119.7 . . ?
N10 C10 C11 120.5(13) . . ?
C11 C10 H10 119.7 . . ?
C10 C11 H11 120.1 . . ?
C12 C11 C10 119.7(13) . . ?
C12 C11 H11 120.1 . . ?
C11 C12 H12 120.7 . . ?
C11 C12 C13 118.6(13) . . ?
C13 C12 H12 120.7 . . ?
C12 C13 H13 119.6 . . ?
C12 C13 C14 120.8(14) . . ?
C14 C13 H13 119.6 . . ?
N10 C14 C13 118.3(12) . . ?
N10 C14 C15 120.4(11) . . ?
C13 C14 C15 121.1(13) . . ?
N11 C15 C14 119.5(12) . . ?
N11 C15 C16 118.8(11) . . ?
C16 C15 C14 121.7(12) . . ?
C15 C16 H16 119.7 . . ?
C17 C16 C15 120.6(14) . . ?
C17 C16 H16 119.7 . . ?
C18 C17 C16 120.2(14) . . ?
C18 C17 H17 119.9 . . ?
C16 C17 H17 119.9 . . ?

loop_
_geom_bond_atom_site_label_1
_geom_bond_atom_site_label_2
_geom_bond_distance
_geom_bond_site_symmetry_2
_geom_bond_publ_flag
Au1 Au2 3.1046(6) . ?
Au1 C1 1.987(15) . ?
Au1 C2 1.965(17) . ?
Au2 C3 1.998(19) 2_755 ?
Au2 C3 1.998(19) . ?
Au3 Au4 3.0793(6) . ?
Au3 C4 1.989(14) . ?
Au3 C5 1.964(16) . ?
Au4 C6 1.983(14) 2_756 ?
Au4 C6 1.983(14) . ?
Nd1 O1 2.490(9) . ?
Nd1 O10 2.395(10) . ?
Nd1 O11 2.394(9) . ?
Nd1 O20 2.404(8) . ?
Nd1 O21 2.406(9) . ?
Nd1 N1 2.603(11) . ?
Nd1 O4 2.457(8) . ?
Nd1 N4 2.584(12) . ?
O1 H1A 0.910(17) . ?
O1 H1B 0.913(18) . ?
O10 N10 1.320(13) . ?
O11 N11 1.308(13) . ?
O20 N20 1.303(14) . ?
O21 N21 1.320(14) . ?
N1 C1 1.121(18) . ?
O5 H5A 0.908(17) . ?
O5 H5B 0.903(17) . ?
O4 H4A 0.90(2) . ?
O4 H4B 0.906(18) . ?
O2 H2A 0.901(17) . ?
O2 H2B 0.914(18) . ?
O3 H3A 0.90(2) . ?
O3 H3B 0.90(2) . ?
N2 C2 1.17(2) . ?
N3 C3 1.13(2) . ?
N4 C4 1.120(18) . ?
N5 C5 1.176(19) . ?
N6 C6 1.142(18) . ?
N10 C10 1.332(16) . ?
N10 C14 1.356(17) . ?
N11 C19 1.374(17) . ?
N11 C15 1.368(16) . ?
N20 C20 1.364(17) . ?
N20 C24 1.368(16) . ?
N21 C25 1.379(16) . ?
N21 C29 1.339(18) . ?
C18 H18 0.9500 . ?
C18 C19 1.38(2) . ?
C18 C17 1.36(2) . ?
C19 H19 0.9500 . ?
C20 H20 0.9500 . ?
C20 C21 1.41(2) . ?
C21 H21 0.9500 . ?
C21 C22 1.34(2) . ?
C22 H22 0.9500 . ?
C22 C23 1.383(19) . ?
C23 H23 0.9500 . ?
C23 C24 1.376(19) . ?
C24 C25 1.467(18) . ?
C25 C26 1.377(19) . ?
C26 H26 0.9500 . ?
C26 C27 1.39(2) . ?
C27 H27 0.9500 . ?
C27 C28 1.39(2) . ?
C28 H28 0.9500 . ?
C28 C29 1.39(2) . ?
C29 H29 0.9500 . ?
C10 H10 0.9500 . ?
C10 C11 1.39(2) . ?
C11 H11 0.9500 . ?
C11 C12 1.38(2) . ?
C12 H12 0.9500 . ?
C12 C13 1.38(2) . ?
C13 H13 0.9500 . ?
C13 C14 1.400(19) . ?
C14 C15 1.458(17) . ?
C15 C16 1.400(19) . ?
C16 H16 0.9500 . ?
C16 C17 1.365(19) . ?
C17 H17 0.9500 . ?

loop_
_twin_individual_id
_twin_individual_mass_fraction_refined
1 0.8841(10)
2 0.1159(10)
